data_4082375
loop_
_publ_author_name
'Siega, Patrizia'
'Dreos, Renata'
'Brancatelli, Giovanna'
'Zangrando, Ennio'
'Tavagnacco, Claudio'
'Vrdoljak, Vi\<snja'
'Hrenar, Tomica'

_publ_section_title
;
 A Novel Series of CoIII(salen-type) Complexes Containing a Seven-Membered
 Metallacycle: Synthesis, Structural Characterization and Factors
 Affecting the Metallacyclization Rate
;
_journal_issue 4
_journal_name_full Organometallics
_journal_page_first 909
_journal_paper_doi 10.1021/om401038v
_journal_volume 33
_journal_year 2014
_chemical_formula_moiety 'C38 H40 Cl2 Co2 N4 O4'
_chemical_formula_sum 'C38 H40 Cl2 Co2 N4 O4'
_chemical_formula_weight 805.50
_chemical_name_systematic
;
 ?
;
_space_group_IT_number 14
_symmetry_cell_setting monoclinic
_symmetry_space_group_name_Hall '-P 2yn'
_symmetry_space_group_name_H-M 'P 1 21/n 1'
_atom_sites_solution_hydrogens geom
_atom_sites_solution_primary direct
_atom_sites_solution_secondary difmap
_audit_creation_method SHELXL-97
_cell_angle_alpha 90.00
_cell_angle_beta 103.917(12)
_cell_angle_gamma 90.00
_cell_formula_units_Z 2
_cell_length_a 10.932(2)
_cell_length_b 12.407(2)
_cell_length_c 13.1250(13)
_cell_measurement_temperature 293(2)
_cell_volume 1727.9(5)
_computing_cell_refinement 'Denzo (Otwinowski & Minor 1997)'
_computing_data_collection 'Nonius, Supergui'
_computing_data_reduction 'Denzo and Scalepack (Otwinowski & Minor 1997)'
_computing_molecular_graphics 'Ortep3 for Windows (Farrugia,1997)'
_computing_publication_material 'Wingx 1.80.05 (Farrugia, 1999)'
_computing_structure_refinement 'SHELX97 (Sheldrick, 2008)'
_computing_structure_solution 'SHELX97 (Sheldrick, 2008)'
_diffrn_ambient_temperature 293(2)
_diffrn_measured_fraction_theta_full 0.986
_diffrn_measured_fraction_theta_max 0.986
_diffrn_measurement_device_type Kappa-CCD
_diffrn_radiation_monochromator graphite
_diffrn_radiation_source 'rotating anode'
_diffrn_radiation_type CuK\a
_diffrn_radiation_wavelength 1.54180
_diffrn_reflns_av_R_equivalents 0.0636
_diffrn_reflns_av_sigmaI/netI 0.0339
_diffrn_reflns_limit_h_max 12
_diffrn_reflns_limit_h_min -12
_diffrn_reflns_limit_k_max 13
_diffrn_reflns_limit_k_min -13
_diffrn_reflns_limit_l_max 15
_diffrn_reflns_limit_l_min -15
_diffrn_reflns_number 16174
_diffrn_reflns_theta_full 63.72
_diffrn_reflns_theta_max 63.72
_diffrn_reflns_theta_min 4.74
_exptl_absorpt_coefficient_mu 9.333
_exptl_absorpt_correction_T_max 0.1174
_exptl_absorpt_correction_T_min 0.0545
_exptl_absorpt_correction_type refdelf
_exptl_absorpt_process_details
;
Parkin S,Moezzi B & Hope H, (1995) J. Appl. Cryst. 28, 53-56
Cubic fit to sin(theta)/lambda - 24 parameters
;
_exptl_crystal_colour yellow
_exptl_crystal_density_diffrn 1.548
_exptl_crystal_density_method 'not measured'
_exptl_crystal_description needle
_exptl_crystal_F_000 832
_exptl_crystal_size_max 0.43
_exptl_crystal_size_mid 0.25
_exptl_crystal_size_min 0.25
_refine_diff_density_max 0.911
_refine_diff_density_min -0.568
_refine_diff_density_rms 0.115
_refine_ls_extinction_method none
_refine_ls_goodness_of_fit_ref 1.071
_refine_ls_hydrogen_treatment constr
_refine_ls_matrix_type full
_refine_ls_number_parameters 228
_refine_ls_number_reflns 2817
_refine_ls_number_restraints 0
_refine_ls_restrained_S_all 1.071
_refine_ls_R_factor_all 0.0765
_refine_ls_R_factor_gt 0.0655
_refine_ls_shift/su_max 0.001
_refine_ls_shift/su_mean 0.000
_refine_ls_structure_factor_coef Fsqd
_refine_ls_weighting_details 'calc w=1/[\s^2^(Fo^2^)+(0.1376P)^2^+0.4430P] where P=(Fo^2^+2Fc^2^)/3'
_refine_ls_weighting_scheme calc
_refine_ls_wR_factor_gt 0.1772
_refine_ls_wR_factor_ref 0.1860
_reflns_number_gt 2230
_reflns_number_total 2817
_reflns_threshold_expression >2\s(I)
_cod_data_source_file om401038v_si_002.cif
_cod_data_source_block 1
_cod_original_sg_symbol_H-M 'P 21/n'
_cod_database_code 4082375

loop_
_symmetry_equiv_pos_as_xyz
'x, y, z'
'-x+1/2, y+1/2, -z+1/2'
'-x, -y, -z'
'x-1/2, -y-1/2, z-1/2'

loop_
_atom_site_label
_atom_site_type_symbol
_atom_site_fract_x
_atom_site_fract_y
_atom_site_fract_z
_atom_site_U_iso_or_equiv
_atom_site_adp_type
_atom_site_occupancy
_atom_site_symmetry_multiplicity
_atom_site_calc_flag
_atom_site_refinement_flags
Co Co 0.45919(6) -0.00652(5) 0.37878(5) 0.0282(3) Uani 1 1 d .
Cl1 Cl 0.26281(18) 0.04702(15) 0.15960(13) 0.0827(6) Uani 1 1 d .
N1 N 0.3017(3) -0.0585(3) 0.3908(3) 0.0310(8) Uani 1 1 d .
N2 N 0.4617(3) -0.1255(3) 0.2904(3) 0.0321(9) Uani 1 1 d .
O1 O 0.4581(3) 0.1032(3) 0.4823(2) 0.0326(7) Uani 1 1 d .
O2 O 0.6194(3) 0.0459(3) 0.3719(2) 0.0323(7) Uani 1 1 d .
C1 C 0.3520(4) 0.1548(4) 0.4860(3) 0.0312(10) Uani 1 1 d .
C2 C 0.3580(4) 0.2610(4) 0.5214(3) 0.0372(11) Uani 1 1 d .
H2 H 0.4350 0.2968 0.5362 0.045 Uiso 1 1 calc R
C3 C 0.2522(4) 0.3143(4) 0.5350(4) 0.0409(11) Uani 1 1 d .
H3 H 0.2591 0.3858 0.5570 0.049 Uiso 1 1 calc R
C4 C 0.1357(5) 0.2633(5) 0.5165(4) 0.0451(12) Uani 1 1 d .
C5 C 0.1276(4) 0.1591(4) 0.4791(3) 0.0411(12) Uani 1 1 d .
H5 H 0.0501 0.1242 0.4658 0.049 Uiso 1 1 calc R
C6 C 0.2316(4) 0.1036(4) 0.4602(3) 0.0355(10) Uani 1 1 d .
C7 C 0.2178(5) -0.0060(4) 0.4245(4) 0.0362(12) Uani 1 1 d .
H7 H 0.1432 -0.0414 0.4258 0.043 Uiso 1 1 calc R
C8 C 0.2863(4) -0.1722(4) 0.3629(4) 0.0377(11) Uani 1 1 d .
H8A H 0.1975 -0.1907 0.3434 0.045 Uiso 1 1 calc R
H8B H 0.3271 -0.2165 0.4223 0.045 Uiso 1 1 calc R
C9 C 0.3456(4) -0.1916(4) 0.2715(4) 0.0398(11) Uani 1 1 d .
H9A H 0.3659 -0.2673 0.2673 0.048 Uiso 1 1 calc R
H9B H 0.2880 -0.1706 0.2061 0.048 Uiso 1 1 calc R
C10 C 0.5496(4) -0.1497(4) 0.2471(3) 0.0377(11) Uani 1 1 d .
H10 H 0.5394 -0.2122 0.2068 0.045 Uiso 1 1 calc R
C11 C 0.6642(4) -0.0893(4) 0.2542(3) 0.0324(10) Uani 1 1 d .
C12 C 0.7516(4) -0.1275(4) 0.1988(4) 0.0409(11) Uani 1 1 d .
H12 H 0.7327 -0.1905 0.1598 0.049 Uiso 1 1 calc R
C13 C 0.8621(4) -0.0763(4) 0.1998(4) 0.0414(12) Uani 1 1 d .
C14 C 0.8885(5) 0.0171(4) 0.2598(4) 0.0403(12) Uani 1 1 d .
H14 H 0.9634 0.0536 0.2622 0.048 Uiso 1 1 calc R
C15 C 0.8062(4) 0.0574(4) 0.3160(3) 0.0352(10) Uani 1 1 d .
H15 H 0.8270 0.1200 0.3553 0.042 Uiso 1 1 calc R
C16 C 0.6912(5) 0.0046(3) 0.3145(4) 0.0314(11) Uani 1 1 d .
C17 C 0.3777(4) 0.0903(3) 0.2552(3) 0.0295(10) Uani 1 1 d .
H17A H 0.3467 0.1537 0.2842 0.035 Uiso 1 1 calc R
H17B H 0.4445 0.1145 0.2236 0.035 Uiso 1 1 calc R
C18 C 0.0231(5) 0.3211(6) 0.5400(5) 0.0670(18) Uani 1 1 d .
H18A H -0.0524 0.2816 0.5098 0.101 Uiso 1 1 calc R
H18B H 0.0170 0.3923 0.5105 0.101 Uiso 1 1 calc R
H18C H 0.0336 0.3259 0.6146 0.101 Uiso 1 1 calc R
C19 C 0.9508(5) -0.1193(5) 0.1360(5) 0.0572(15) Uani 1 1 d .
H19A H 0.9409 -0.1960 0.1284 0.086 Uiso 1 1 calc R
H19B H 1.0363 -0.1028 0.1714 0.086 Uiso 1 1 calc R
H19C H 0.9312 -0.0862 0.0679 0.086 Uiso 1 1 calc R

loop_
_atom_site_aniso_label
_atom_site_aniso_U_11
_atom_site_aniso_U_22
_atom_site_aniso_U_33
_atom_site_aniso_U_23
_atom_site_aniso_U_13
_atom_site_aniso_U_12
Co 0.0262(4) 0.0340(5) 0.0256(4) -0.0013(3) 0.0083(3) -0.0008(3)
Cl1 0.0979(13) 0.0600(11) 0.0658(10) 0.0024(8) -0.0284(9) -0.0002(9)
N1 0.0320(18) 0.033(2) 0.0273(18) -0.0005(15) 0.0064(14) 0.0003(16)
N2 0.0271(18) 0.035(2) 0.035(2) -0.0021(16) 0.0079(15) -0.0051(15)
O1 0.0247(14) 0.042(2) 0.0318(15) -0.0017(13) 0.0086(11) 0.0018(13)
O2 0.0327(16) 0.0337(18) 0.0329(16) -0.0024(13) 0.0127(12) -0.0021(13)
C1 0.033(2) 0.041(3) 0.021(2) 0.0053(18) 0.0092(17) 0.0051(19)
C2 0.042(2) 0.037(3) 0.035(2) -0.001(2) 0.0141(19) -0.001(2)
C3 0.049(3) 0.040(3) 0.034(2) -0.001(2) 0.010(2) 0.010(2)
C4 0.048(3) 0.058(4) 0.030(2) -0.003(2) 0.010(2) 0.018(2)
C5 0.028(2) 0.064(4) 0.031(2) 0.000(2) 0.0058(18) 0.003(2)
C6 0.033(2) 0.043(3) 0.031(2) -0.002(2) 0.0085(18) 0.0030(19)
C7 0.032(2) 0.050(3) 0.028(2) 0.0058(19) 0.0082(19) -0.0007(19)
C8 0.032(2) 0.042(3) 0.039(3) 0.000(2) 0.0085(19) -0.0035(19)
C9 0.039(2) 0.038(3) 0.046(3) -0.008(2) 0.016(2) -0.009(2)
C10 0.042(3) 0.041(3) 0.030(2) -0.006(2) 0.010(2) 0.001(2)
C11 0.033(2) 0.035(3) 0.029(2) -0.0046(18) 0.0072(17) -0.0034(18)
C12 0.039(3) 0.049(3) 0.038(3) -0.008(2) 0.015(2) -0.003(2)
C13 0.039(2) 0.052(3) 0.036(3) -0.002(2) 0.015(2) 0.003(2)
C14 0.032(2) 0.048(3) 0.042(3) 0.005(2) 0.011(2) -0.002(2)
C15 0.035(2) 0.038(3) 0.035(2) -0.002(2) 0.0127(18) 0.001(2)
C16 0.035(2) 0.035(3) 0.026(2) 0.0058(17) 0.0113(19) 0.0043(17)
C17 0.040(2) 0.016(2) 0.045(3) 0.0103(18) 0.035(2) 0.0034(17)
C18 0.052(3) 0.093(5) 0.057(4) -0.018(3) 0.014(3) 0.022(3)
C19 0.046(3) 0.072(4) 0.060(3) -0.010(3) 0.026(3) 0.004(3)

loop_
_atom_type_symbol
_atom_type_description
_atom_type_scat_dispersion_real
_atom_type_scat_dispersion_imag
_atom_type_scat_source
C C 0.0181 0.0091 'International Tables Vol C Tables 4.2.6.8 and 6.1.1.4'
H H 0.0000 0.0000 'International Tables Vol C Tables 4.2.6.8 and 6.1.1.4'
N N 0.0311 0.0180 'International Tables Vol C Tables 4.2.6.8 and 6.1.1.4'
O O 0.0492 0.0322 'International Tables Vol C Tables 4.2.6.8 and 6.1.1.4'
Cl Cl 0.3639 0.7018 'International Tables Vol C Tables 4.2.6.8 and 6.1.1.4'
Co Co -2.3653 3.6143 'International Tables Vol C Tables 4.2.6.8 and 6.1.1.4'

loop_
_geom_angle_atom_site_label_1
_geom_angle_atom_site_label_2
_geom_angle_atom_site_label_3
_geom_angle
_geom_angle_site_symmetry_3
N1 Co N2 86.11(15) .
N1 Co O2 177.98(14) .
N2 Co O2 95.13(14) .
N1 Co O1 91.28(14) .
N2 Co O1 173.33(14) .
O2 Co O1 87.31(13) .
N1 Co C17 92.01(15) .
N2 Co C17 92.28(16) .
O2 Co C17 89.54(14) .
O1 Co C17 93.95(15) .
N1 Co O1 86.85(14) 3_656
N2 Co O1 91.11(14) 3_656
O2 Co O1 91.53(12) 3_656
O1 Co O1 82.60(13) 3_656
C17 Co O1 176.34(13) 3_656
C7 N1 C8 121.8(4) .
C7 N1 Co 126.7(3) .
C8 N1 Co 111.4(3) .
C10 N2 C9 120.4(4) .
C10 N2 Co 126.1(3) .
C9 N2 Co 113.5(3) .
C1 O1 Co 121.2(3) .
C1 O1 Co 114.8(2) 3_656
Co O1 Co 97.40(13) 3_656
C16 O2 Co 125.5(3) .
O1 C1 C2 119.5(4) .
O1 C1 C6 122.5(4) .
C2 C1 C6 117.9(4) .
C3 C2 C1 121.5(4) .
C2 C3 C4 121.3(5) .
C5 C4 C3 117.8(4) .
C5 C4 C18 122.0(5) .
C3 C4 C18 120.2(5) .
C4 C5 C6 122.6(4) .
C5 C6 C1 118.7(4) .
C5 C6 C7 119.8(4) .
C1 C6 C7 121.2(4) .
N1 C7 C6 124.4(4) .
N1 C8 C9 107.9(4) .
N2 C9 C8 107.0(4) .
N2 C10 C11 126.1(4) .
C16 C11 C12 119.6(4) .
C16 C11 C10 122.0(4) .
C12 C11 C10 118.4(4) .
C13 C12 C11 123.0(5) .
C12 C13 C14 117.2(4) .
C12 C13 C19 120.8(5) .
C14 C13 C19 122.0(4) .
C15 C14 C13 121.9(4) .
C14 C15 C16 120.9(4) .
O2 C16 C11 125.0(4) .
O2 C16 C15 117.5(4) .
C11 C16 C15 117.4(4) .
Cl1 C17 Co 121.5(2) .

loop_
_geom_bond_atom_site_label_1
_geom_bond_atom_site_label_2
_geom_bond_distance
_geom_bond_site_symmetry_2
Co N1 1.880(3) .
Co N2 1.882(4) .
Co O2 1.890(3) .
Co O1 1.925(3) .
Co C17 2.043(4) .
Co O1 2.189(3) 3_656
Cl1 C17 1.637(5) .
N1 C7 1.287(6) .
N1 C8 1.456(6) .
N2 C10 1.264(5) .
N2 C9 1.482(5) .
O1 C1 1.336(5) .
O1 Co 2.189(3) 3_656
O2 C16 1.317(5) .
C1 C2 1.394(7) .
C1 C6 1.426(6) .
C2 C3 1.380(6) .
C3 C4 1.391(7) .
C4 C5 1.378(7) .
C4 C18 1.519(6) .
C5 C6 1.402(6) .
C6 C7 1.434(7) .
C8 C9 1.515(6) .
C10 C11 1.444(6) .
C11 C16 1.399(6) .
C11 C12 1.414(6) .
C12 C13 1.363(7) .
C13 C14 1.391(7) .
C13 C19 1.523(6) .
C14 C15 1.387(6) .
C15 C16 1.413(7) .
